data_2204170
loop_
_publ_author_name
'Flemstr\"om, Andreas'

_publ_section_title
;
 Bis(2-ammonio-5-chloropyridine) tetradecachlorohexamolybdate
;
_journal_issue 9
_journal_name_full 'Acta Crystallographica Section E'
_journal_page_first m1303
_journal_page_last m1305
_journal_paper_doi 10.1107/S160053680401935X
_journal_volume 60
_journal_year 2004
_chemical_formula_iupac '(C5 H6 Cl N2)~2~ [Mo6 Cl14]'
_chemical_formula_moiety '2C5 H6 Cl N2 + , Cl14 Mo6 2-'
_chemical_formula_sum 'C10 H12 Cl16 Mo6 N4'
_chemical_formula_weight 1331.08
_chemical_name_systematic
;
Bis(2-ammonio-5-chloropyridine) tetradecachlorohexamolybdate
;
_space_group_IT_number 14
_symmetry_cell_setting monoclinic
_symmetry_space_group_name_Hall '-P 2ybc'
_symmetry_space_group_name_H-M 'P 1 21/c 1'
_atom_sites_solution_hydrogens geom
_atom_sites_solution_primary direct
_atom_sites_solution_secondary difmap
_audit_creation_method SHELXL97
_cell_angle_alpha 90.00
_cell_angle_beta 100.81(8)
_cell_angle_gamma 90.00
_cell_formula_units_Z 2
_cell_length_a 9.186(6)
_cell_length_b 18.238(8)
_cell_length_c 9.614(6)
_cell_measurement_reflns_used 5000
_cell_measurement_temperature 293
_cell_measurement_theta_max 52.0
_cell_measurement_theta_min 4.3
_cell_volume 1582.1(16)
_computing_cell_refinement IPDS
_computing_data_collection 'IPDS (Stoe & Cie, 1997)'
_computing_data_reduction IPDS
_computing_publication_material 'SHELXL97 and JANA2000'
_computing_structure_refinement 'SHELXL97 and JANA2000'
_computing_structure_solution 'SHELXS97 (Sheldrick, 1997) and JANA2000 (Pet\<r\'i\<cek & Du\<sek, 2000)'
_diffrn_ambient_temperature 293(2)
_diffrn_measured_fraction_theta_full 0.939
_diffrn_measured_fraction_theta_max 0.939
_diffrn_measurement_device_type 'Stoe IPDS CCD area-detector'
_diffrn_measurement_method \f
_diffrn_radiation_monochromator graphite
_diffrn_radiation_type MoK\a
_diffrn_radiation_wavelength 0.71073
_diffrn_reflns_av_R_equivalents 0.0435
_diffrn_reflns_av_sigmaI/netI 0.0290
_diffrn_reflns_limit_h_max 10
_diffrn_reflns_limit_h_min -10
_diffrn_reflns_limit_k_max 22
_diffrn_reflns_limit_k_min -22
_diffrn_reflns_limit_l_max 11
_diffrn_reflns_limit_l_min -11
_diffrn_reflns_number 12075
_diffrn_reflns_theta_full 26.02
_diffrn_reflns_theta_max 26.02
_diffrn_reflns_theta_min 2.23
_diffrn_standards_decay_% 0
_diffrn_standards_number 0
_exptl_absorpt_coefficient_mu 3.673
_exptl_absorpt_correction_T_max 0.652
_exptl_absorpt_correction_T_min 0.486
_exptl_absorpt_correction_type numerical
_exptl_absorpt_process_details '(X-SHAPE; Stoe & Cie, 1996)'
_exptl_crystal_colour yellow
_exptl_crystal_density_diffrn 2.794
_exptl_crystal_density_meas ?
_exptl_crystal_density_method .
_exptl_crystal_description block
_exptl_crystal_F_000 1248
_exptl_crystal_size_max 0.182
_exptl_crystal_size_mid 0.179
_exptl_crystal_size_min 0.101
_refine_diff_density_max 1.040
_refine_diff_density_min -1.642
_refine_ls_extinction_method none
_refine_ls_goodness_of_fit_ref 1.178
_refine_ls_hydrogen_treatment constr
_refine_ls_matrix_type full
_refine_ls_number_parameters 164
_refine_ls_number_reflns 2926
_refine_ls_number_restraints 68
_refine_ls_restrained_S_all 1.162
_refine_ls_R_factor_all 0.0335
_refine_ls_R_factor_gt 0.0245
_refine_ls_shift/su_max 0.001
_refine_ls_shift/su_mean 0.000
_refine_ls_structure_factor_coef Fsqd
_refine_ls_weighting_details 'calc w = 1/[\s^2^(Fo^2^)+(0.052P)^2^] where P=(Fo^2^+2Fc^2^)/3'
_refine_ls_weighting_scheme calc
_refine_ls_wR_factor_gt 0.0748
_refine_ls_wR_factor_ref 0.0871
_reflns_number_gt 2486
_reflns_number_total 2926
_reflns_threshold_expression I>2\s(I)
_cod_data_source_file hb6059.cif
_cod_data_source_block I
_cod_original_cell_volume 1582.0(16)
_cod_original_sg_symbol_H-M 'P 21/c'
_cod_database_code 2204170
_cod_database_fobs_code 2204170

loop_
_symmetry_equiv_pos_as_xyz
'x, y, z'
'-x, y+1/2, -z+1/2'
'-x, -y, -z'
'x, -y-1/2, z-1/2'

loop_
_atom_site_label
_atom_site_fract_x
_atom_site_fract_y
_atom_site_fract_z
_atom_site_U_iso_or_equiv
_atom_site_adp_type
_atom_site_calc_flag
_atom_site_refinement_flags
_atom_site_occupancy
_atom_site_type_symbol
Mo1 -0.00010(4) 0.100068(18) 0.47496(4) 0.01963(12) Uani d U 1 Mo
Mo2 -0.15957(4) 0.008489(19) 0.59196(4) 0.01913(12) Uani d U 1 Mo
Mo3 0.12952(4) 0.010232(19) 0.67028(4) 0.01948(13) Uani d U 1 Mo
Cl1 -0.27502(13) 0.09267(6) 0.40153(12) 0.0265(3) Uani d U 1 Cl
Cl2 0.27330(13) 0.09608(6) 0.54957(12) 0.0264(2) Uani d U 1 Cl
Cl3 0.02950(14) 0.07736(6) 0.22789(11) 0.0275(3) Uani d U 1 Cl
Cl4 -0.02736(14) 0.11232(6) 0.72522(11) 0.0268(3) Uani d U 1 Cl
Cl5 -0.36865(15) 0.02181(7) 0.71410(13) 0.0336(3) Uani d U 1 Cl
Cl6 0.29550(15) 0.02352(7) 0.89955(12) 0.0341(3) Uani d U 1 Cl
Cl7 -0.00424(16) 0.23201(6) 0.44373(16) 0.0412(3) Uani d U 1 Cl
C1 0.6433(6) 0.1754(3) 0.0559(5) 0.0312(11) Uani d U 1 C
N1 0.7421(6) 0.1478(2) -0.0160(5) 0.0438(12) Uani d U 1 N
H1 0.8149 0.1800 -0.0159 0.066 Uiso calc R 1 H
H2 0.6978 0.1387 -0.1049 0.066 Uiso calc R 1 H
H3 0.7794 0.1064 0.0248 0.066 Uiso calc R 1 H
C2 0.5487(7) 0.2714(3) 0.1831(6) 0.0401(13) Uani d U 1 C
HC2 0.5543 0.3190 0.2186 0.060 Uiso calc R 1 H
C3 0.4310(6) 0.2253(3) 0.2031(5) 0.0348(12) Uani d U 1 C
C4 0.6533(7) 0.2467(3) 0.1127(6) 0.0380(13) Uani d U 1 C
HC4 0.7320 0.2769 0.1018 0.057 Uiso calc R 1 H
C5 0.4224(7) 0.1583(3) 0.1480(6) 0.0397(13) Uani d U 1 C
HC5 0.3444 0.1276 0.1586 0.060 Uiso calc R 1 H
N2 0.5279(5) 0.1345(2) 0.0760(5) 0.0374(11) Uani d U 1 N
Cl8 0.2997(2) 0.25423(9) 0.29898(18) 0.0551(4) Uani d U 1 Cl

loop_
_atom_site_aniso_label
_atom_site_aniso_U_11
_atom_site_aniso_U_22
_atom_site_aniso_U_33
_atom_site_aniso_U_12
_atom_site_aniso_U_13
_atom_site_aniso_U_23
Mo1 0.0220(3) 0.01440(19) 0.0218(2) 0.00112(13) 0.00252(15) 0.00001(13)
Mo2 0.0202(3) 0.0170(2) 0.0199(2) 0.00098(13) 0.00308(15) -0.00076(13)
Mo3 0.0208(3) 0.0178(2) 0.0184(2) 0.00063(13) -0.00003(15) -0.00126(13)
Cl1 0.0244(7) 0.0250(5) 0.0284(6) 0.0060(4) 0.0005(4) 0.0018(4)
Cl2 0.0242(7) 0.0230(5) 0.0311(6) -0.0040(4) 0.0024(4) -0.0026(4)
Cl3 0.0317(7) 0.0276(5) 0.0229(5) 0.0008(4) 0.0042(4) 0.0054(4)
Cl4 0.0317(7) 0.0222(5) 0.0262(5) 0.0014(4) 0.0049(4) -0.0065(4)
Cl5 0.0304(8) 0.0370(6) 0.0363(6) 0.0026(5) 0.0140(5) -0.0007(5)
Cl6 0.0375(8) 0.0327(6) 0.0266(6) -0.0031(5) -0.0079(5) -0.0043(5)
Cl7 0.0469(9) 0.0191(5) 0.0618(9) -0.0053(5) 0.0212(6) -0.0081(5)
C1 0.032(3) 0.027(2) 0.033(3) -0.0044(19) -0.001(2) 0.0031(19)
N1 0.048(3) 0.033(2) 0.050(3) -0.002(2) 0.011(2) 0.000(2)
C2 0.050(4) 0.028(3) 0.040(3) -0.009(2) 0.003(3) -0.002(2)
C3 0.039(3) 0.031(3) 0.033(3) 0.002(2) 0.002(2) 0.005(2)
C4 0.044(4) 0.029(3) 0.040(3) -0.015(2) 0.006(2) 0.000(2)
C5 0.038(4) 0.029(3) 0.052(3) -0.009(2) 0.006(3) 0.004(2)
N2 0.038(3) 0.023(2) 0.052(3) -0.0099(17) 0.008(2) -0.0039(18)
Cl8 0.0598(12) 0.0575(9) 0.0526(9) -0.0097(7) 0.0220(7) -0.0053(7)

loop_
_atom_type_symbol
_atom_type_description
_atom_type_scat_dispersion_real
_atom_type_scat_dispersion_imag
_atom_type_scat_source
Mo Mo -1.6832 0.6857 'International Tables Vol C Tables 4.2.6.8 and 6.1.1.4'
Cl Cl 0.1484 0.1585 'International Tables Vol C Tables 4.2.6.8 and 6.1.1.4'
N N 0.0061 0.0033 'International Tables Vol C Tables 4.2.6.8 and 6.1.1.4'
C C 0.0033 0.0016 'International Tables Vol C Tables 4.2.6.8 and 6.1.1.4'
H H 0.0000 0.0000 'International Tables Vol C Tables 4.2.6.8 and 6.1.1.4'

loop_
_geom_angle_atom_site_label_1
_geom_angle_atom_site_label_2
_geom_angle_atom_site_label_3
_geom_angle_site_symmetry_1
_geom_angle_site_symmetry_3
_geom_angle
_geom_angle_publ_flag
Cl7 Mo1 Cl4 . . 91.64(5) no
Cl7 Mo1 Cl3 . . 92.82(5) no
Cl4 Mo1 Cl3 . . 175.52(4) no
Cl7 Mo1 Cl2 . . 93.24(5) no
Cl4 Mo1 Cl2 . . 90.17(9) no
Cl3 Mo1 Cl2 . . 89.15(8) no
Cl7 Mo1 Cl1 . . 91.55(5) no
Cl4 Mo1 Cl1 . . 89.91(9) no
Cl3 Mo1 Cl1 . . 90.40(8) no
Cl2 Mo1 Cl1 . . 175.21(4) no
Cl7 Mo1 Mo3 . 3_556 134.83(5) no
Cl4 Mo1 Mo3 . 3_556 118.13(5) no
Cl3 Mo1 Mo3 . 3_556 58.52(4) no
Cl2 Mo1 Mo3 . 3_556 117.90(5) no
Cl1 Mo1 Mo3 . 3_556 58.04(5) no
Cl7 Mo1 Mo3 . . 135.05(5) no
Cl4 Mo1 Mo3 . . 58.14(5) no
Cl3 Mo1 Mo3 . . 117.95(5) no
Cl2 Mo1 Mo3 . . 58.13(6) no
Cl1 Mo1 Mo3 . . 118.12(6) no
Mo3 Mo1 Mo3 3_556 . 90.09(6) no
Cl7 Mo1 Mo2 . . 133.72(4) no
Cl4 Mo1 Mo2 . . 58.12(5) no
Cl3 Mo1 Mo2 . . 118.54(5) no
Cl2 Mo1 Mo2 . . 118.43(5) no
Cl1 Mo1 Mo2 . . 57.83(5) no
Mo3 Mo1 Mo2 3_556 . 60.03(4) no
Mo3 Mo1 Mo2 . . 60.32(4) no
Cl7 Mo1 Mo2 . 3_556 135.85(5) no
Cl4 Mo1 Mo2 . 3_556 118.10(5) no
Cl3 Mo1 Mo2 . 3_556 57.98(5) no
Cl2 Mo1 Mo2 . 3_556 57.64(4) no
Cl1 Mo1 Mo2 . 3_556 118.30(4) no
Mo3 Mo1 Mo2 3_556 3_556 60.27(4) no
Mo3 Mo1 Mo2 . 3_556 59.98(4) no
Mo2 Mo1 Mo2 . 3_556 90.43(5) no
Cl5 Mo2 Cl2 . 3_556 93.00(6) no
Cl5 Mo2 Cl3 . 3_556 92.66(6) no
Cl2 Mo2 Cl3 3_556 3_556 89.76(7) no
Cl5 Mo2 Cl1 . . 91.58(6) no
Cl2 Mo2 Cl1 3_556 . 89.61(7) no
Cl3 Mo2 Cl1 3_556 . 175.74(4) no
Cl5 Mo2 Cl4 . . 91.65(6) no
Cl2 Mo2 Cl4 3_556 . 175.34(4) no
Cl3 Mo2 Cl4 3_556 . 89.78(7) no
Cl1 Mo2 Cl4 . . 90.51(7) no
Cl5 Mo2 Mo3 . 3_556 135.42(6) no
Cl2 Mo2 Mo3 3_556 3_556 58.32(4) no
Cl3 Mo2 Mo3 3_556 3_556 118.00(5) no
Cl1 Mo2 Mo3 . 3_556 58.26(5) no
Cl4 Mo2 Mo3 . 3_556 118.03(5) no
Cl5 Mo2 Mo1 . . 134.29(4) no
Cl2 Mo2 Mo1 3_556 . 118.17(5) no
Cl3 Mo2 Mo1 3_556 . 118.09(5) no
Cl1 Mo2 Mo1 . . 58.73(5) no
Cl4 Mo2 Mo1 . . 58.19(5) no
Mo3 Mo2 Mo1 3_556 . 59.87(4) no
Cl5 Mo2 Mo1 . 3_556 136.14(4) no
Cl2 Mo2 Mo1 3_556 3_556 58.43(5) no
Cl3 Mo2 Mo1 3_556 3_556 58.18(5) no
Cl1 Mo2 Mo1 . 3_556 118.08(5) no
Cl4 Mo2 Mo1 . 3_556 117.61(5) no
Mo3 Mo2 Mo1 3_556 3_556 59.83(4) no
Mo1 Mo2 Mo1 . 3_556 89.57(5) no
Cl5 Mo2 Mo3 . . 134.91(5) no
Cl2 Mo2 Mo3 3_556 . 118.09(5) no
Cl3 Mo2 Mo3 3_556 . 58.37(6) no
Cl1 Mo2 Mo3 . . 118.44(6) no
Cl4 Mo2 Mo3 . . 57.95(5) no
Mo3 Mo2 Mo3 3_556 . 89.66(8) no
Mo1 Mo2 Mo3 . . 59.74(4) no
Mo1 Mo2 Mo3 3_556 . 59.68(3) no
Cl6 Mo3 Cl4 . . 91.30(6) no
Cl6 Mo3 Cl2 . . 93.59(6) no
Cl4 Mo3 Cl2 . . 90.43(6) no
Cl6 Mo3 Cl1 . 3_556 92.78(6) no
Cl4 Mo3 Cl1 . 3_556 175.92(4) no
Cl2 Mo3 Cl1 . 3_556 89.16(6) no
Cl6 Mo3 Cl3 . 3_556 91.25(6) no
Cl4 Mo3 Cl3 . 3_556 89.47(6) no
Cl2 Mo3 Cl3 . 3_556 175.16(4) no
Cl1 Mo3 Cl3 3_556 3_556 90.60(6) no
Cl6 Mo3 Mo1 . 3_556 134.77(4) no
Cl4 Mo3 Mo1 . 3_556 118.07(5) no
Cl2 Mo3 Mo1 . 3_556 117.87(5) no
Cl1 Mo3 Mo1 3_556 3_556 58.75(5) no
Cl3 Mo3 Mo1 3_556 3_556 58.14(5) no
Cl6 Mo3 Mo1 . . 135.28(5) no
Cl4 Mo3 Mo1 . . 58.29(5) no
Cl2 Mo3 Mo1 . . 58.39(5) no
Cl1 Mo3 Mo1 3_556 . 118.25(5) no
Cl3 Mo3 Mo1 3_556 . 117.71(5) no
Mo1 Mo3 Mo1 3_556 . 89.91(6) no
Cl6 Mo3 Mo2 . 3_556 136.28(6) no
Cl4 Mo3 Mo2 . 3_556 118.46(5) no
Cl2 Mo3 Mo2 . 3_556 57.79(5) no
Cl1 Mo3 Mo2 3_556 3_556 58.07(5) no
Cl3 Mo3 Mo2 3_556 3_556 118.21(5) no
Mo1 Mo3 Mo2 3_556 3_556 60.10(4) no
Mo1 Mo3 Mo2 . 3_556 60.19(4) no
Cl6 Mo3 Mo2 . . 133.39(7) no
Cl4 Mo3 Mo2 . . 58.03(4) no
Cl2 Mo3 Mo2 . . 118.31(5) no
Cl1 Mo3 Mo2 3_556 . 118.78(4) no
Cl3 Mo3 Mo2 3_556 . 57.78(5) no
Mo1 Mo3 Mo2 3_556 . 60.05(4) no
Mo1 Mo3 Mo2 . . 59.95(5) no
Mo2 Mo3 Mo2 3_556 . 90.34(8) no
Mo2 Cl1 Mo3 . 3_556 63.67(5) no
Mo2 Cl1 Mo1 . . 63.45(6) no
Mo3 Cl1 Mo1 3_556 . 63.21(4) no
Mo2 Cl2 Mo3 3_556 . 63.89(5) no
Mo2 Cl2 Mo1 3_556 . 63.94(5) no
Mo3 Cl2 Mo1 . . 63.48(5) no
Mo2 Cl3 Mo1 3_556 . 63.84(5) no
Mo2 Cl3 Mo3 3_556 3_556 63.85(5) no
Mo1 Cl3 Mo3 . 3_556 63.34(5) no
Mo3 Cl4 Mo2 . . 64.02(5) no
Mo3 Cl4 Mo1 . . 63.57(5) no
Mo2 Cl4 Mo1 . . 63.69(5) no
N1 C1 N2 . . 119.9(5) no
N1 C1 C4 . . 123.1(5) no
N2 C1 C4 . . 117.0(5) no
C1 N1 H1 . . 109.5 no
C1 N1 H2 . . 109.5 no
H1 N1 H2 . . 109.5 no
C1 N1 H3 . . 109.5 no
H1 N1 H3 . . 109.5 no
H2 N1 H3 . . 109.5 no
C4 C2 C3 . . 120.2(5) no
C4 C2 HC2 . . 119.9 no
C3 C2 HC2 . . 119.9 no
C5 C3 C2 . . 119.0(5) no
C5 C3 Cl8 . . 119.8(5) no
C2 C3 Cl8 . . 121.2(4) no
C2 C4 C1 . . 120.1(5) no
C2 C4 HC4 . . 119.9 no
C1 C4 HC4 . . 119.9 no
C3 C5 N2 . . 120.1(5) no
C3 C5 HC5 . . 120.0 no
N2 C5 HC5 . . 120.0 no
C1 N2 C5 . . 123.6(4) no

loop_
_geom_bond_atom_site_label_1
_geom_bond_atom_site_label_2
_geom_bond_site_symmetry_2
_geom_bond_distance
_geom_bond_publ_flag
Mo1 Mo3 3_556 2.6052(13) y
Mo1 Mo3 . 2.6057(15) y
Mo1 Mo2 . 2.6112(13) y
Mo1 Mo2 3_556 2.6151(11) y
Mo2 Mo3 . 2.621(2) y
Mo2 Mo3 3_556 2.6096(17) y
Mo2 Mo1 3_556 2.6151(11) no
Mo3 Mo1 3_556 2.6052(13) no
Mo3 Mo2 3_556 2.6096(17) no
Mo1 Cl7 . 2.4243(16) y
Mo1 Cl4 . 2.4754(19) y
Mo1 Cl3 . 2.4757(19) y
Mo1 Cl2 . 2.480(2) y
Mo1 Cl1 . 2.495(2) y
Mo2 Cl5 . 2.444(2) y
Mo2 Cl2 3_556 2.4590(16) y
Mo2 Cl3 3_556 2.4703(18) y
Mo2 Cl1 . 2.4709(17) y
Mo2 Cl4 . 2.4735(16) y
Mo3 Cl6 . 2.446(2) y
Mo3 Cl4 . 2.4713(15) y
Mo3 Cl2 . 2.4732(16) y
Mo3 Cl1 3_556 2.4761(15) y
Mo3 Cl3 3_556 2.4860(16) y
Cl1 Mo3 3_556 2.4761(15) no
Cl2 Mo2 3_556 2.4590(16) no
Cl3 Mo2 3_556 2.4703(18) no
Cl3 Mo3 3_556 2.4860(16) no
C1 N1 . 1.338(7) no
C1 N2 . 1.339(7) no
C1 C4 . 1.407(7) no
N1 H1 . 0.8900 no
N1 H2 . 0.8900 no
N1 H3 . 0.8900 no
C2 C4 . 1.353(8) no
C2 C3 . 1.411(8) no
C2 HC2 . 0.9300 no
C3 C5 . 1.327(7) no
C3 Cl8 . 1.732(6) no
C4 HC4 . 0.9300 no
C5 N2 . 1.364(8) no
C5 HC5 . 0.9300 no

loop_
_geom_hbond_atom_site_label_D
_geom_hbond_atom_site_label_H
_geom_hbond_atom_site_label_A
_geom_hbond_site_symmetry_A
_geom_hbond_distance_DH
_geom_hbond_distance_HA
_geom_hbond_distance_DA
_geom_hbond_angle_DHA
N1 H2 Cl5 1_654 0.89 2.75 3.472(5) 140
N1 H3 Cl6 3_656 0.89 2.61 3.359(5) 143
N1 H1 Cl7 4_665 0.89 2.39 3.274(5) 171

loop_
_geom_torsion_atom_site_label_1
_geom_torsion_atom_site_label_2
_geom_torsion_atom_site_label_3
_geom_torsion_atom_site_label_4
_geom_torsion_site_symmetry_1
_geom_torsion_site_symmetry_4
_geom_torsion
_geom_torsion_publ_flag
Cl7 Mo1 Mo2 Cl5 . . -0.67(8) no
Cl4 Mo1 Mo2 Cl5 . . 56.09(7) no
Cl3 Mo1 Mo2 Cl5 . . -127.36(7) no
Cl2 Mo1 Mo2 Cl5 . . 126.67(6) no
Cl1 Mo1 Mo2 Cl5 . . -56.80(6) no
Mo3 Mo1 Mo2 Cl5 3_556 . -125.75(7) no
Mo3 Mo1 Mo2 Cl5 . . 124.93(6) no
Mo2 Mo1 Mo2 Cl5 3_556 . 179.47(5) no
Cl7 Mo1 Mo2 Cl2 . 3_556 126.59(8) no
Cl4 Mo1 Mo2 Cl2 . 3_556 -176.65(5) no
Cl3 Mo1 Mo2 Cl2 . 3_556 -0.10(5) no
Cl2 Mo1 Mo2 Cl2 . 3_556 -106.07(7) no
Cl1 Mo1 Mo2 Cl2 . 3_556 70.46(7) no
Mo3 Mo1 Mo2 Cl2 3_556 3_556 1.51(3) no
Mo3 Mo1 Mo2 Cl2 . 3_556 -107.81(7) no
Mo2 Mo1 Mo2 Cl2 3_556 3_556 -53.27(6) no
Cl7 Mo1 Mo2 Cl3 . 3_556 -127.12(7) no
Cl4 Mo1 Mo2 Cl3 . 3_556 -70.36(7) no
Cl3 Mo1 Mo2 Cl3 . 3_556 106.18(7) no
Cl2 Mo1 Mo2 Cl3 . 3_556 0.21(5) no
Cl1 Mo1 Mo2 Cl3 . 3_556 176.75(4) no
Mo3 Mo1 Mo2 Cl3 3_556 3_556 107.79(7) no
Mo3 Mo1 Mo2 Cl3 . 3_556 -1.52(3) no
Mo2 Mo1 Mo2 Cl3 3_556 3_556 53.01(4) no
Cl7 Mo1 Mo2 Cl1 . . 56.13(7) no
Cl4 Mo1 Mo2 Cl1 . . 112.89(7) no
Cl3 Mo1 Mo2 Cl1 . . -70.57(7) no
Cl2 Mo1 Mo2 Cl1 . . -176.54(4) no
Mo3 Mo1 Mo2 Cl1 3_556 . -68.95(6) no
Mo3 Mo1 Mo2 Cl1 . . -178.27(3) no
Mo2 Mo1 Mo2 Cl1 3_556 . -123.73(4) no
Cl7 Mo1 Mo2 Cl4 . . -56.76(8) no
Cl3 Mo1 Mo2 Cl4 . . 176.54(5) no
Cl2 Mo1 Mo2 Cl4 . . 70.57(7) no
Cl1 Mo1 Mo2 Cl4 . . -112.89(7) no
Mo3 Mo1 Mo2 Cl4 3_556 . 178.15(4) no
Mo3 Mo1 Mo2 Cl4 . . 68.84(7) no
Mo2 Mo1 Mo2 Cl4 3_556 . 123.37(6) no
Cl7 Mo1 Mo2 Mo3 . 3_556 125.08(7) no
Cl4 Mo1 Mo2 Mo3 . 3_556 -178.15(4) no
Cl3 Mo1 Mo2 Mo3 . 3_556 -1.61(3) no
Cl2 Mo1 Mo2 Mo3 . 3_556 -107.58(7) no
Cl1 Mo1 Mo2 Mo3 . 3_556 68.95(6) no
Mo3 Mo1 Mo2 Mo3 . 3_556 -109.32(6) no
Mo2 Mo1 Mo2 Mo3 3_556 3_556 -54.78(5) no
Cl7 Mo1 Mo2 Mo1 . 3_556 179.86(6) no
Cl4 Mo1 Mo2 Mo1 . 3_556 -123.37(6) no
Cl3 Mo1 Mo2 Mo1 . 3_556 53.17(6) no
Cl2 Mo1 Mo2 Mo1 . 3_556 -52.80(4) no
Cl1 Mo1 Mo2 Mo1 . 3_556 123.73(4) no
Mo3 Mo1 Mo2 Mo1 3_556 3_556 54.78(5) no
Mo3 Mo1 Mo2 Mo1 . 3_556 -54.54(3) no
Mo2 Mo1 Mo2 Mo1 3_556 3_556 0.0 no
Cl7 Mo1 Mo2 Mo3 . . -125.60(6) no
Cl4 Mo1 Mo2 Mo3 . . -68.84(7) no
Cl3 Mo1 Mo2 Mo3 . . 107.71(7) no
Cl2 Mo1 Mo2 Mo3 . . 1.74(3) no
Cl1 Mo1 Mo2 Mo3 . . 178.27(3) no
Mo3 Mo1 Mo2 Mo3 3_556 . 109.32(6) no
Mo2 Mo1 Mo2 Mo3 3_556 . 54.54(3) no
Cl7 Mo1 Mo3 Cl6 . . 0.79(8) no
Cl4 Mo1 Mo3 Cl6 . . -54.12(7) no
Cl3 Mo1 Mo3 Cl6 . . 128.41(7) no
Cl2 Mo1 Mo3 Cl6 . . 58.87(7) no
Cl1 Mo1 Mo3 Cl6 . . -124.59(7) no
Mo3 Mo1 Mo3 Cl6 3_556 . -177.77(6) no
Mo2 Mo1 Mo3 Cl6 . . -122.93(7) no
Mo2 Mo1 Mo3 Cl6 3_556 . 127.23(6) no
Cl7 Mo1 Mo3 Cl4 . . 54.91(7) no
Cl3 Mo1 Mo3 Cl4 . . -177.47(5) no
Cl2 Mo1 Mo3 Cl4 . . 112.99(7) no
Cl1 Mo1 Mo3 Cl4 . . -70.47(7) no
Mo3 Mo1 Mo3 Cl4 3_556 . -123.65(5) no
Mo2 Mo1 Mo3 Cl4 . . -68.81(6) no
Mo2 Mo1 Mo3 Cl4 3_556 . -178.65(4) no
Cl7 Mo1 Mo3 Cl2 . . -58.08(7) no
Cl4 Mo1 Mo3 Cl2 . . -112.99(7) no
Cl3 Mo1 Mo3 Cl2 . . 69.54(7) no
Cl1 Mo1 Mo3 Cl2 . . 176.54(4) no
Mo3 Mo1 Mo3 Cl2 3_556 . 123.36(5) no
Mo2 Mo1 Mo3 Cl2 . . 178.20(3) no
Mo2 Mo1 Mo3 Cl2 3_556 . 68.36(6) no
Cl7 Mo1 Mo3 Cl1 . 3_556 -127.58(7) no
Cl4 Mo1 Mo3 Cl1 . 3_556 177.51(5) no
Cl3 Mo1 Mo3 Cl1 . 3_556 0.03(5) no
Cl2 Mo1 Mo3 Cl1 . 3_556 -69.50(7) no
Cl1 Mo1 Mo3 Cl1 . 3_556 107.04(7) no
Mo3 Mo1 Mo3 Cl1 3_556 3_556 53.86(5) no
Mo2 Mo1 Mo3 Cl1 . 3_556 108.70(6) no
Mo2 Mo1 Mo3 Cl1 3_556 3_556 -1.14(3) no
Cl7 Mo1 Mo3 Cl3 . 3_556 125.22(7) no
Cl4 Mo1 Mo3 Cl3 . 3_556 70.32(7) no
Cl3 Mo1 Mo3 Cl3 . 3_556 -107.16(7) no
Cl2 Mo1 Mo3 Cl3 . 3_556 -176.69(4) no
Cl1 Mo1 Mo3 Cl3 . 3_556 -0.15(4) no
Mo3 Mo1 Mo3 Cl3 3_556 3_556 -53.33(5) no
Mo2 Mo1 Mo3 Cl3 . 3_556 1.51(3) no
Mo2 Mo1 Mo3 Cl3 3_556 3_556 -108.33(6) no
Cl7 Mo1 Mo3 Mo1 . 3_556 178.56(6) no
Cl4 Mo1 Mo3 Mo1 . 3_556 123.65(5) no
Cl3 Mo1 Mo3 Mo1 . 3_556 -53.82(5) no
Cl2 Mo1 Mo3 Mo1 . 3_556 -123.36(5) no
Cl1 Mo1 Mo3 Mo1 . 3_556 53.18(5) no
Mo3 Mo1 Mo3 Mo1 3_556 3_556 0.0 no
Mo2 Mo1 Mo3 Mo1 . 3_556 54.84(4) no
Mo2 Mo1 Mo3 Mo1 3_556 3_556 -55.00(4) no
Cl7 Mo1 Mo3 Mo2 . 3_556 -126.45(6) no
Cl4 Mo1 Mo3 Mo2 . 3_556 178.65(4) no
Cl3 Mo1 Mo3 Mo2 . 3_556 1.17(4) no
Cl2 Mo1 Mo3 Mo2 . 3_556 -68.36(6) no
Cl1 Mo1 Mo3 Mo2 . 3_556 108.18(6) no
Mo3 Mo1 Mo3 Mo2 3_556 3_556 55.00(4) no
Mo2 Mo1 Mo3 Mo2 . 3_556 109.84(5) no
Cl7 Mo1 Mo3 Mo2 . . 123.72(7) no
Cl4 Mo1 Mo3 Mo2 . . 68.81(6) no
Cl3 Mo1 Mo3 Mo2 . . -108.67(6) no
Cl2 Mo1 Mo3 Mo2 . . -178.20(3) no
Cl1 Mo1 Mo3 Mo2 . . -1.66(3) no
Mo3 Mo1 Mo3 Mo2 3_556 . -54.84(4) no
Mo2 Mo1 Mo3 Mo2 3_556 . -109.84(5) no
Cl5 Mo2 Mo3 Cl6 . . 1.59(7) no
Cl2 Mo2 Mo3 Cl6 3_556 . -126.41(5) no
Cl3 Mo2 Mo3 Cl6 3_556 . -55.93(6) no
Cl1 Mo2 Mo3 Cl6 . . 127.32(6) no
Cl4 Mo2 Mo3 Cl6 . . 56.42(5) no
Mo3 Mo2 Mo3 Cl6 3_556 . -179.65(5) no
Mo1 Mo2 Mo3 Cl6 . . 125.64(5) no
Mo1 Mo2 Mo3 Cl6 3_556 . -125.02(5) no
Cl5 Mo2 Mo3 Cl4 . . -54.83(6) no
Cl2 Mo2 Mo3 Cl4 3_556 . 177.17(5) no
Cl3 Mo2 Mo3 Cl4 3_556 . -112.36(6) no
Cl1 Mo2 Mo3 Cl4 . . 70.90(6) no
Mo3 Mo2 Mo3 Cl4 3_556 . 123.93(4) no
Mo1 Mo2 Mo3 Cl4 . . 69.22(5) no
Mo1 Mo2 Mo3 Cl4 3_556 . 178.56(3) no
Cl5 Mo2 Mo3 Cl2 . . -125.79(6) no
Cl2 Mo2 Mo3 Cl2 3_556 . 106.21(6) no
Cl3 Mo2 Mo3 Cl2 3_556 . 176.68(4) no
Cl1 Mo2 Mo3 Cl2 . . -0.06(5) no
Cl4 Mo2 Mo3 Cl2 . . -70.96(6) no
Mo3 Mo2 Mo3 Cl2 3_556 . 52.97(4) no
Mo1 Mo2 Mo3 Cl2 . . -1.74(3) no
Mo1 Mo2 Mo3 Cl2 3_556 . 107.60(5) no
Cl5 Mo2 Mo3 Cl1 . 3_556 128.13(6) no
Cl2 Mo2 Mo3 Cl1 3_556 3_556 0.13(5) no
Cl3 Mo2 Mo3 Cl1 3_556 3_556 70.61(6) no
Cl1 Mo2 Mo3 Cl1 . 3_556 -106.14(6) no
Cl4 Mo2 Mo3 Cl1 . 3_556 -177.04(5) no
Mo3 Mo2 Mo3 Cl1 3_556 3_556 -53.11(3) no
Mo1 Mo2 Mo3 Cl1 . 3_556 -107.82(5) no
Mo1 Mo2 Mo3 Cl1 3_556 3_556 1.52(3) no
Cl5 Mo2 Mo3 Cl3 . 3_556 57.53(6) no
Cl2 Mo2 Mo3 Cl3 3_556 3_556 -70.47(6) no
Cl1 Mo2 Mo3 Cl3 . 3_556 -176.74(5) no
Cl4 Mo2 Mo3 Cl3 . 3_556 112.36(6) no
Mo3 Mo2 Mo3 Cl3 3_556 3_556 -123.72(4) no
Mo1 Mo2 Mo3 Cl3 . 3_556 -178.42(3) no
Mo1 Mo2 Mo3 Cl3 3_556 3_556 -69.08(5) no
Cl5 Mo2 Mo3 Mo1 . 3_556 126.61(5) no
Cl2 Mo2 Mo3 Mo1 3_556 3_556 -1.39(3) no
Cl3 Mo2 Mo3 Mo1 3_556 3_556 69.08(5) no
Cl1 Mo2 Mo3 Mo1 . 3_556 -107.66(5) no
Cl4 Mo2 Mo3 Mo1 . 3_556 -178.56(3) no
Mo3 Mo2 Mo3 Mo1 3_556 3_556 -54.637(18) no
Mo1 Mo2 Mo3 Mo1 . 3_556 -109.34(4) no
Cl5 Mo2 Mo3 Mo1 . . -124.05(6) no
Cl2 Mo2 Mo3 Mo1 3_556 . 107.95(5) no
Cl3 Mo2 Mo3 Mo1 3_556 . 178.42(3) no
Cl1 Mo2 Mo3 Mo1 . . 1.68(3) no
Cl4 Mo2 Mo3 Mo1 . . -69.22(5) no
Mo3 Mo2 Mo3 Mo1 3_556 . 54.71(3) no
Mo1 Mo2 Mo3 Mo1 3_556 . 109.34(4) no
Cl5 Mo2 Mo3 Mo2 . 3_556 -178.76(5) no
Cl2 Mo2 Mo3 Mo2 3_556 3_556 53.25(3) no
Cl3 Mo2 Mo3 Mo2 3_556 3_556 123.72(4) no
Cl1 Mo2 Mo3 Mo2 . 3_556 -53.02(4) no
Cl4 Mo2 Mo3 Mo2 . 3_556 -123.93(4) no
Mo3 Mo2 Mo3 Mo2 3_556 3_556 0.0 no
Mo1 Mo2 Mo3 Mo2 . 3_556 -54.71(3) no
Mo1 Mo2 Mo3 Mo2 3_556 3_556 54.637(18) no
Cl5 Mo2 Cl1 Mo3 . 3_556 -145.17(5) no
Cl2 Mo2 Cl1 Mo3 3_556 3_556 -52.18(5) no
Cl3 Mo2 Cl1 Mo3 3_556 3_556 29.3(6) no
Cl4 Mo2 Cl1 Mo3 . 3_556 123.17(5) no
Mo1 Mo2 Cl1 Mo3 . 3_556 71.64(6) no
Mo1 Mo2 Cl1 Mo3 3_556 3_556 1.16(3) no
Mo3 Mo2 Cl1 Mo3 . 3_556 69.95(6) no
Cl5 Mo2 Cl1 Mo1 . . 143.19(5) no
Cl2 Mo2 Cl1 Mo1 3_556 . -123.82(5) no
Cl3 Mo2 Cl1 Mo1 3_556 . -42.4(6) no
Cl4 Mo2 Cl1 Mo1 . . 51.53(5) no
Mo3 Mo2 Cl1 Mo1 3_556 . -71.64(6) no
Mo1 Mo2 Cl1 Mo1 3_556 . -70.48(6) no
Mo3 Mo2 Cl1 Mo1 . . -1.70(3) no
Cl7 Mo1 Cl1 Mo2 . . -143.11(4) no
Cl4 Mo1 Cl1 Mo2 . . -51.47(4) no
Cl3 Mo1 Cl1 Mo2 . . 124.06(4) no
Cl2 Mo1 Cl1 Mo2 . . 39.5(5) no
Mo3 Mo1 Cl1 Mo2 3_556 . 72.36(5) no
Mo3 Mo1 Cl1 Mo2 . . 1.70(3) no
Mo2 Mo1 Cl1 Mo2 3_556 . 70.82(5) no
Cl7 Mo1 Cl1 Mo3 . 3_556 144.53(5) no
Cl4 Mo1 Cl1 Mo3 . 3_556 -123.83(4) no
Cl3 Mo1 Cl1 Mo3 . 3_556 51.70(3) no
Cl2 Mo1 Cl1 Mo3 . 3_556 -32.9(5) no
Mo3 Mo1 Cl1 Mo3 . 3_556 -70.66(5) no
Mo2 Mo1 Cl1 Mo3 . 3_556 -72.36(5) no
Mo2 Mo1 Cl1 Mo3 3_556 3_556 -1.54(3) no
Cl6 Mo3 Cl2 Mo2 . 3_556 144.71(5) no
Cl4 Mo3 Cl2 Mo2 . 3_556 -123.96(6) no
Cl1 Mo3 Cl2 Mo2 3_556 3_556 51.98(6) no
Cl3 Mo3 Cl2 Mo2 3_556 3_556 -35.2(5) no
Mo1 Mo3 Cl2 Mo2 3_556 3_556 -1.53(3) no
Mo1 Mo3 Cl2 Mo2 . 3_556 -72.41(6) no
Mo2 Mo3 Cl2 Mo2 . 3_556 -70.64(6) no
Cl6 Mo3 Cl2 Mo1 . . -142.88(5) no
Cl4 Mo3 Cl2 Mo1 . . -51.55(4) no
Cl1 Mo3 Cl2 Mo1 3_556 . 124.39(4) no
Cl3 Mo3 Cl2 Mo1 3_556 . 37.2(5) no
Mo1 Mo3 Cl2 Mo1 3_556 . 70.88(6) no
Mo2 Mo3 Cl2 Mo1 3_556 . 72.41(6) no
Mo2 Mo3 Cl2 Mo1 . . 1.77(3) no
Cl7 Mo1 Cl2 Mo2 . 3_556 -144.58(5) no
Cl4 Mo1 Cl2 Mo2 . 3_556 123.77(4) no
Cl3 Mo1 Cl2 Mo2 . 3_556 -51.80(3) no
Cl1 Mo1 Cl2 Mo2 . 3_556 32.8(5) no
Mo3 Mo1 Cl2 Mo2 3_556 3_556 1.42(3) no
Mo3 Mo1 Cl2 Mo2 . 3_556 72.33(5) no
Mo2 Mo1 Cl2 Mo2 . 3_556 70.56(5) no
Cl7 Mo1 Cl2 Mo3 . . 143.09(4) no
Cl4 Mo1 Cl2 Mo3 . . 51.43(4) no
Cl3 Mo1 Cl2 Mo3 . . -124.14(4) no
Cl1 Mo1 Cl2 Mo3 . . -39.5(5) no
Mo3 Mo1 Cl2 Mo3 3_556 . -70.92(5) no
Mo2 Mo1 Cl2 Mo3 . . -1.78(3) no
Mo2 Mo1 Cl2 Mo3 3_556 . -72.33(5) no
Cl7 Mo1 Cl3 Mo2 . 3_556 144.73(5) no
Cl4 Mo1 Cl3 Mo2 . 3_556 -29.8(6) no
Cl2 Mo1 Cl3 Mo2 . 3_556 51.53(4) no
Cl1 Mo1 Cl3 Mo2 . 3_556 -123.70(4) no
Mo3 Mo1 Cl3 Mo2 3_556 3_556 -72.37(5) no
Mo3 Mo1 Cl3 Mo2 . 3_556 -1.20(4) no
Mo2 Mo1 Cl3 Mo2 . 3_556 -70.74(6) no
Cl7 Mo1 Cl3 Mo3 . 3_556 -142.90(5) no
Cl4 Mo1 Cl3 Mo3 . 3_556 42.6(6) no
Cl2 Mo1 Cl3 Mo3 . 3_556 123.90(4) no
Cl1 Mo1 Cl3 Mo3 . 3_556 -51.33(4) no
Mo3 Mo1 Cl3 Mo3 . 3_556 71.17(6) no
Mo2 Mo1 Cl3 Mo3 . 3_556 1.64(3) no
Mo2 Mo1 Cl3 Mo3 3_556 3_556 72.37(5) no
Cl6 Mo3 Cl4 Mo2 . . -142.73(5) no
Cl2 Mo3 Cl4 Mo2 . . 123.67(5) no
Cl1 Mo3 Cl4 Mo2 3_556 . 39.5(6) no
Cl3 Mo3 Cl4 Mo2 3_556 . -51.49(5) no
Mo1 Mo3 Cl4 Mo2 3_556 . 1.41(3) no
Mo1 Mo3 Cl4 Mo2 . . 72.04(7) no
Mo2 Mo3 Cl4 Mo2 3_556 . 70.70(7) no
Cl6 Mo3 Cl4 Mo1 . . 145.23(5) no
Cl2 Mo3 Cl4 Mo1 . . 51.63(5) no
Cl1 Mo3 Cl4 Mo1 3_556 . -32.6(6) no
Cl3 Mo3 Cl4 Mo1 3_556 . -123.53(6) no
Mo1 Mo3 Cl4 Mo1 3_556 . -70.63(7) no
Mo2 Mo3 Cl4 Mo1 3_556 . -1.34(4) no
Mo2 Mo3 Cl4 Mo1 . . -72.04(7) no
Cl5 Mo2 Cl4 Mo3 . . 144.61(5) no
Cl2 Mo2 Cl4 Mo3 3_556 . -32.4(5) no
Cl3 Mo2 Cl4 Mo3 3_556 . 51.95(5) no
Cl1 Mo2 Cl4 Mo3 . . -123.80(6) no
Mo3 Mo2 Cl4 Mo3 3_556 . -70.05(6) no
Mo1 Mo2 Cl4 Mo3 . . -71.86(6) no
Mo1 Mo2 Cl4 Mo3 3_556 . -1.40(3) no
Cl5 Mo2 Cl4 Mo1 . . -143.54(5) no
Cl2 Mo2 Cl4 Mo1 3_556 . 39.4(5) no
Cl3 Mo2 Cl4 Mo1 3_556 . 123.81(5) no
Cl1 Mo2 Cl4 Mo1 . . -51.94(5) no
Mo3 Mo2 Cl4 Mo1 3_556 . 1.81(3) no
Mo1 Mo2 Cl4 Mo1 3_556 . 70.46(6) no
Mo3 Mo2 Cl4 Mo1 . . 71.86(6) no
Cl7 Mo1 Cl4 Mo3 . . -144.67(5) no
Cl3 Mo1 Cl4 Mo3 . . 29.9(6) no
Cl2 Mo1 Cl4 Mo3 . . -51.43(4) no
Cl1 Mo1 Cl4 Mo3 . . 123.78(4) no
Mo3 Mo1 Cl4 Mo3 3_556 . 70.73(6) no
Mo2 Mo1 Cl4 Mo3 . . 72.54(5) no
Mo2 Mo1 Cl4 Mo3 3_556 . 1.33(3) no
Cl7 Mo1 Cl4 Mo2 . . 142.79(5) no
Cl3 Mo1 Cl4 Mo2 . . -42.7(6) no
Cl2 Mo1 Cl4 Mo2 . . -123.97(4) no
Cl1 Mo1 Cl4 Mo2 . . 51.24(4) no
Mo3 Mo1 Cl4 Mo2 3_556 . -1.81(3) no
Mo3 Mo1 Cl4 Mo2 . . -72.54(5) no
Mo2 Mo1 Cl4 Mo2 3_556 . -71.21(6) no
C4 C2 C3 C5 . . -2.0(8) no
C4 C2 C3 Cl8 . . 177.4(4) no
C3 C2 C4 C1 . . 1.6(8) no
N1 C1 C4 C2 . . 179.4(5) no
N2 C1 C4 C2 . . -0.4(8) no
C2 C3 C5 N2 . . 1.3(8) no
Cl8 C3 C5 N2 . . -178.1(4) no
N1 C1 N2 C5 . . 179.9(5) no
C4 C1 N2 C5 . . -0.3(8) no
C3 C5 N2 C1 . . -0.2(8) no
